data_2227534
loop_
_publ_author_name
'Simone, Michela I.'
'Edwards, Alison A.'
'Cowley, Andrew R.'
'Fleet, George W. J.'
'Watkin, David J.'

_publ_section_title
;
 (3<i>R</i>,4<i>R</i>,5<i>R</i>)-5-(Acetamidomethyl)-<i>N</i>-benzyl-3,4-dihydroxytetrahydrofuran-3-carboxamide
;
_journal_coeditor_code HB5639
_journal_issue 11
_journal_name_full 'Acta Crystallographica Section E'
_journal_page_first o2750
_journal_page_last o2751
_journal_paper_doi 10.1107/S1600536810039589
_journal_volume 66
_journal_year 2010
_chemical_formula_iupac 'C15 H20 N2 O5'
_chemical_formula_moiety 'C15 H20 N2 O5'
_chemical_formula_sum 'C15 H20 N2 O5'
_chemical_formula_weight 308.33
_chemical_name_systematic
;
 (3<i>R</i>,4<i>R</i>,5<i>R</i>)-5-(Acetamidomethyl)-<i>N</i>-benzyl-3,4-\
dihydroxytetrahydrofuran-3-carboxamide
;
_space_group_IT_number 19
_symmetry_cell_setting orthorhombic
_symmetry_space_group_name_Hall 'P 2ac 2ab'
_symmetry_space_group_name_H-M 'P 21 21 21'
_atom_sites_solution_hydrogens geom
_atom_sites_solution_primary direct
_cell_angle_alpha 90
_cell_angle_beta 90
_cell_angle_gamma 90
_cell_formula_units_Z 4
_cell_length_a 5.4130(2)
_cell_length_b 8.5082(2)
_cell_length_c 32.6501(4)
_cell_measurement_reflns_used 6490
_cell_measurement_temperature 150
_cell_measurement_theta_max 50
_cell_measurement_theta_min 2
_cell_volume 1503.70(7)
_computing_cell_refinement 'CrysAlis RED (Oxford Diffraction, 2002)'
_computing_data_collection 'Gemini (Oxford Diffraction, 2006)'
_computing_data_reduction 'CrysAlis RED (Oxford Diffraction, 2002)'
_computing_molecular_graphics 'CAMERON (Watkin <i>et al.</i>, 1996)'
_computing_publication_material 'CRYSTALS (Betteridge <i>et al.</i>, 2003)'
_computing_structure_refinement 'CRYSTALS (Betteridge <i>et al.</i>, 2003)'
_computing_structure_solution 'SIR92 (Altomare <i>et al.</i>, 1994)'
_diffrn_ambient_temperature 150
_diffrn_measured_fraction_theta_full 0.997
_diffrn_measured_fraction_theta_max 0.997
_diffrn_measurement_device Area
_diffrn_measurement_device_type 'Oxford Diffraction Gemini'
_diffrn_measurement_method \w
_diffrn_radiation_monochromator graphite
_diffrn_radiation_type 'Cu K\a'
_diffrn_radiation_wavelength 1.54180
_diffrn_reflns_av_R_equivalents 0.038
_diffrn_reflns_limit_h_max 5
_diffrn_reflns_limit_h_min -5
_diffrn_reflns_limit_k_max 8
_diffrn_reflns_limit_k_min -8
_diffrn_reflns_limit_l_max 34
_diffrn_reflns_limit_l_min -33
_diffrn_reflns_number 12797
_diffrn_reflns_theta_full 54.307
_diffrn_reflns_theta_max 54.307
_diffrn_reflns_theta_min 5.373
_diffrn_standards_number 0
_exptl_absorpt_coefficient_mu 0.859
_exptl_absorpt_correction_T_max 0.97
_exptl_absorpt_correction_T_min 0.95
_exptl_absorpt_correction_type multi-scan
_exptl_absorpt_process_details '(CrysAlis RED; Oxford Diffraction, 2002)'
_exptl_crystal_colour colourless
_exptl_crystal_density_diffrn 1.362
_exptl_crystal_density_method 'not measured'
_exptl_crystal_description plate
_exptl_crystal_F_000 656
_exptl_crystal_size_max 0.350
_exptl_crystal_size_mid 0.200
_exptl_crystal_size_min 0.040
_refine_diff_density_max 0.21
_refine_diff_density_min -0.28
_refine_ls_abs_structure_details 'Flack (1983), 681 Friedel pairs'
_refine_ls_abs_structure_Flack 0.0(3)
_refine_ls_extinction_method None
_refine_ls_goodness_of_fit_ref 0.9939
_refine_ls_hydrogen_treatment constr
_refine_ls_matrix_type full
_refine_ls_number_parameters 200
_refine_ls_number_reflns 1796
_refine_ls_number_restraints 0
_refine_ls_R_factor_all 0.0470
_refine_ls_R_factor_gt 0.0329
_refine_ls_shift/su_max 0.0002818
_refine_ls_shift/su_mean 0.0000437
_refine_ls_structure_factor_coef Fsqd
_refine_ls_weighting_details
;
 Method= Modified Sheldrick
 w=1/[\s^2^(F^2^) + ( 0.10P)^2^ + 0.00P]
 ,where P=(max(Fo^2^,0) + 2Fc^2^)/3
;
_refine_ls_weighting_scheme calc
_refine_ls_wR_factor_all 0.0614
_refine_ls_wR_factor_gt 0.0601
_refine_ls_wR_factor_ref 0.0614
_reflns_number_gt 1371
_reflns_number_total 1805
_reflns_threshold_expression I>2.0\s(I)
_cod_data_source_file hb5639.cif
_cod_data_source_block I
_cod_original_sg_symbol_H-M 'P 21 21 21 '
_cod_database_code 2227534
_cod_database_fobs_code 2227534

loop_
_symmetry_equiv_pos_as_xyz
x,y,z
x+1/2,-y+1/2,-z
-x,y+1/2,-z+1/2
-x+1/2,-y,z+1/2

loop_
_atom_site_type_symbol
_atom_site_label
_atom_site_fract_x
_atom_site_fract_y
_atom_site_fract_z
_atom_site_U_iso_or_equiv
_atom_site_adp_type
_atom_site_occupancy
_atom_site_disorder_assembly
_atom_site_disorder_group
O O1 0.5384(3) 0.54901(19) 0.24407(4) 0.0310 Uani 1.0000 . .
C C2 0.5370(4) 0.5114(3) 0.28721(7) 0.0285 Uani 1.0000 . .
C C3 0.2641(4) 0.5070(3) 0.29786(7) 0.0260 Uani 1.0000 . .
C C4 0.1541(4) 0.4286(3) 0.25891(7) 0.0254 Uani 1.0000 . .
C C5 0.3580(4) 0.4433(3) 0.22659(7) 0.0292 Uani 1.0000 . .
O O6 0.1751(3) 0.6640(2) 0.30274(4) 0.0326 Uani 1.0000 . .
O O7 0.0770(3) 0.27045(18) 0.26442(4) 0.0315 Uani 1.0000 . .
C C8 0.2035(5) 0.4123(4) 0.33591(8) 0.0282 Uani 1.0000 . .
O O9 0.3097(3) 0.2865(2) 0.34244(5) 0.0385 Uani 1.0000 . .
N N10 0.0228(4) 0.4687(2) 0.35927(6) 0.0333 Uani 1.0000 . .
C C11 -0.0761(5) 0.3862(3) 0.39501(7) 0.0386 Uani 1.0000 . .
C C12 0.0572(5) 0.4266(4) 0.43394(8) 0.0357 Uani 1.0000 . .
C C13 0.2683(6) 0.3472(4) 0.44544(9) 0.0475 Uani 1.0000 . .
C C14 0.3884(6) 0.3856(4) 0.48131(11) 0.0609 Uani 1.0000 . .
C C15 0.3030(7) 0.5041(5) 0.50564(9) 0.0650 Uani 1.0000 . .
C C16 0.0949(7) 0.5856(4) 0.49430(9) 0.0609 Uani 1.0000 . .
C C17 -0.0278(5) 0.5475(4) 0.45838(8) 0.0465 Uani 1.0000 . .
C C18 0.2707(4) 0.5031(3) 0.18519(7) 0.0335 Uani 1.0000 . .
N N19 0.4531(4) 0.4865(2) 0.15327(6) 0.0334 Uani 1.0000 . .
C C20 0.4739(5) 0.3543(4) 0.13069(8) 0.0327 Uani 1.0000 . .
O O21 0.3280(4) 0.2440(2) 0.13419(5) 0.0418 Uani 1.0000 . .
C C22 0.6860(5) 0.3518(3) 0.10127(8) 0.0482 Uani 1.0000 . .
H H61 0.1223 0.6945 0.2814 0.0479 Uiso 1.0000 . .
H H71 0.1969 0.2186 0.2694 0.0465 Uiso 1.0000 . .
H H101 -0.0317 0.5582 0.3538 0.0384 Uiso 1.0000 . .
H H191 0.5586 0.5638 0.1497 0.0387 Uiso 1.0000 . .
H H22 0.6302 0.5904 0.3029 0.0333 Uiso 1.0000 . .
H H21 0.6124 0.4078 0.2913 0.0332 Uiso 1.0000 . .
H H41 0.0066 0.4876 0.2499 0.0266 Uiso 1.0000 . .
H H51 0.4304 0.3372 0.2225 0.0326 Uiso 1.0000 . .
H H111 -0.2474 0.4142 0.3983 0.0447 Uiso 1.0000 . .
H H112 -0.0631 0.2706 0.3888 0.0441 Uiso 1.0000 . .
H H131 0.3326 0.2659 0.4287 0.0566 Uiso 1.0000 . .
H H141 0.5300 0.3272 0.4883 0.0728 Uiso 1.0000 . .
H H151 0.3864 0.5282 0.5307 0.0784 Uiso 1.0000 . .
H H161 0.0278 0.6652 0.5111 0.0716 Uiso 1.0000 . .
H H171 -0.1695 0.6031 0.4505 0.0557 Uiso 1.0000 . .
H H181 0.2260 0.6167 0.1869 0.0395 Uiso 1.0000 . .
H H182 0.1239 0.4446 0.1778 0.0396 Uiso 1.0000 . .
H H223 0.6719 0.2678 0.0820 0.0701 Uiso 1.0000 . .
H H222 0.8402 0.3475 0.1150 0.0711 Uiso 1.0000 . .
H H221 0.6889 0.4446 0.0854 0.0713 Uiso 1.0000 . .

loop_
_atom_site_aniso_label
_atom_site_aniso_U_11
_atom_site_aniso_U_22
_atom_site_aniso_U_33
_atom_site_aniso_U_12
_atom_site_aniso_U_13
_atom_site_aniso_U_23
O1 0.0310(9) 0.0329(11) 0.0290(10) -0.0035(9) -0.0004(8) 0.0013(9)
C2 0.0288(17) 0.0261(19) 0.0305(16) 0.0022(15) -0.0051(13) 0.0002(13)
C3 0.0303(17) 0.0240(19) 0.0237(16) 0.0006(15) 0.0003(12) 0.0029(14)
C4 0.0291(14) 0.0156(18) 0.0313(16) 0.0013(13) -0.0048(14) 0.0002(14)
C5 0.0299(15) 0.0260(18) 0.0316(16) -0.0019(16) 0.0001(13) -0.0043(15)
O6 0.0433(11) 0.0236(13) 0.0309(11) 0.0047(10) -0.0042(9) -0.0010(9)
O7 0.0303(11) 0.0251(12) 0.0390(10) -0.0027(9) -0.0010(8) -0.0005(9)
C8 0.0280(17) 0.028(2) 0.0287(18) -0.0011(17) -0.0022(15) -0.0061(16)
O9 0.0453(12) 0.0285(12) 0.0417(12) 0.0080(11) 0.0038(10) 0.0052(10)
N10 0.0378(13) 0.0288(15) 0.0334(13) 0.0078(13) -0.0003(12) 0.0038(11)
C11 0.0394(18) 0.044(2) 0.0322(17) -0.0018(16) 0.0059(15) 0.0031(15)
C12 0.0366(18) 0.042(2) 0.0282(17) -0.0039(18) 0.0041(16) 0.0094(17)
C13 0.048(2) 0.054(2) 0.041(2) -0.003(2) 0.0050(18) 0.0083(18)
C14 0.046(2) 0.077(3) 0.059(2) -0.009(2) -0.008(2) 0.021(2)
C15 0.072(3) 0.081(3) 0.042(2) -0.022(3) -0.010(2) 0.005(2)
C16 0.072(3) 0.066(3) 0.044(2) -0.007(2) 0.007(2) -0.0091(19)
C17 0.0511(19) 0.050(2) 0.0382(18) 0.0005(19) 0.0049(18) 0.0023(17)
C18 0.0340(16) 0.032(2) 0.0346(17) -0.0018(15) 0.0013(14) -0.0018(15)
N19 0.0367(13) 0.0319(16) 0.0318(13) -0.0115(13) 0.0074(12) -0.0025(12)
C20 0.0385(19) 0.034(2) 0.0254(16) 0.0013(19) -0.0072(17) 0.0015(17)
O21 0.0472(13) 0.0319(14) 0.0462(12) -0.0103(11) 0.0017(11) -0.0039(10)
C22 0.052(2) 0.054(2) 0.0389(18) 0.0002(18) 0.0118(17) -0.0006(16)

loop_
_atom_type_symbol
_atom_type_scat_dispersion_real
_atom_type_scat_dispersion_imag
_atom_type_scat_source
C 0.0181 0.0091 'International Tables Vol C 4.2.6.8 and 6.1.1.4'
H 0.0000 0.0000 'International Tables Vol C 4.2.6.8 and 6.1.1.4'
N 0.0311 0.0180 'International Tables Vol C 4.2.6.8 and 6.1.1.4'
O 0.0492 0.0322 'International Tables Vol C 4.2.6.8 and 6.1.1.4'

loop_
_geom_angle_atom_site_label_1
_geom_angle_atom_site_label_2
_geom_angle_atom_site_label_3
_geom_angle_site_symmetry_1
_geom_angle_site_symmetry_2
_geom_angle_site_symmetry_3
_geom_angle
_geom_angle_publ_flag
C2 O1 C5 . . . 104.10(17) no
O1 C2 C3 . . . 103.53(17) no
O1 C2 H22 . . . 110.7 no
C3 C2 H22 . . . 113.4 no
O1 C2 H21 . . . 109.3 no
C3 C2 H21 . . . 110.6 no
H22 C2 H21 . . . 109.2 no
C2 C3 C4 . . . 101.29(19) no
C2 C3 O6 . . . 109.3(2) no
C4 C3 O6 . . . 111.3(2) no
C2 C3 C8 . . . 114.3(2) no
C4 C3 C8 . . . 111.0(2) no
O6 C3 C8 . . . 109.4(2) no
C3 C4 C5 . . . 104.63(19) no
C3 C4 O7 . . . 114.56(19) no
C5 C4 O7 . . . 112.09(19) no
C3 C4 H41 . . . 109.5 no
C5 C4 H41 . . . 109.7 no
O7 C4 H41 . . . 106.4 no
C4 C5 O1 . . . 105.40(17) no
C4 C5 C18 . . . 114.6(2) no
O1 C5 C18 . . . 110.66(19) no
C4 C5 H51 . . . 107.7 no
O1 C5 H51 . . . 110.6 no
C18 C5 H51 . . . 107.9 no
C3 O6 H61 . . . 109.1 no
C4 O7 H71 . . . 108.0 no
C3 C8 O9 . . . 120.1(2) no
C3 C8 N10 . . . 115.9(3) no
O9 C8 N10 . . . 123.8(2) no
C8 N10 C11 . . . 123.6(2) no
C8 N10 H101 . . . 117.8 no
C11 N10 H101 . . . 118.5 no
N10 C11 C12 . . . 112.9(2) no
N10 C11 H111 . . . 108.9 no
C12 C11 H111 . . . 108.1 no
N10 C11 H112 . . . 106.4 no
C12 C11 H112 . . . 111.2 no
H111 C11 H112 . . . 109.4 no
C11 C12 C13 . . . 121.1(3) no
C11 C12 C17 . . . 120.0(3) no
C13 C12 C17 . . . 118.9(3) no
C12 C13 C14 . . . 120.4(3) no
C12 C13 H131 . . . 120.3 no
C14 C13 H131 . . . 119.3 no
C13 C14 C15 . . . 120.7(3) no
C13 C14 H141 . . . 117.6 no
C15 C14 H141 . . . 121.7 no
C14 C15 C16 . . . 119.6(3) no
C14 C15 H151 . . . 119.8 no
C16 C15 H151 . . . 120.6 no
C15 C16 C17 . . . 120.2(3) no
C15 C16 H161 . . . 121.4 no
C17 C16 H161 . . . 118.3 no
C16 C17 C12 . . . 120.2(3) no
C16 C17 H171 . . . 120.5 no
C12 C17 H171 . . . 119.3 no
C5 C18 N19 . . . 113.39(19) no
C5 C18 H181 . . . 110.5 no
N19 C18 H181 . . . 107.5 no
C5 C18 H182 . . . 107.8 no
N19 C18 H182 . . . 109.3 no
H181 C18 H182 . . . 108.2 no
C18 N19 C20 . . . 122.2(2) no
C18 N19 H191 . . . 117.8 no
C20 N19 H191 . . . 119.9 no
N19 C20 O21 . . . 122.1(2) no
N19 C20 C22 . . . 115.2(3) no
O21 C20 C22 . . . 122.7(3) no
C20 C22 H223 . . . 111.9 no
C20 C22 H222 . . . 111.9 no
H223 C22 H222 . . . 110.6 no
C20 C22 H221 . . . 110.7 no
H223 C22 H221 . . . 105.3 no
H222 C22 H221 . . . 106.0 no

loop_
_geom_bond_atom_site_label_1
_geom_bond_atom_site_label_2
_geom_bond_site_symmetry_1
_geom_bond_site_symmetry_2
_geom_bond_distance
_geom_bond_publ_flag
O1 C2 . . 1.444(2) no
O1 C5 . . 1.445(3) no
C2 C3 . . 1.518(3) no
C2 H22 . . 0.983 no
C2 H21 . . 0.981 no
C3 C4 . . 1.555(3) no
C3 O6 . . 1.429(3) no
C3 C8 . . 1.517(3) no
C4 C5 . . 1.532(3) no
C4 O7 . . 1.420(2) no
C4 H41 . . 0.988 no
C5 C18 . . 1.520(3) no
C5 H51 . . 0.993 no
O6 H61 . . 0.796 no
O7 H71 . . 0.801 no
C8 O9 . . 1.234(3) no
C8 N10 . . 1.330(3) no
N10 C11 . . 1.463(3) no
N10 H101 . . 0.836 no
C11 C12 . . 1.501(3) no
C11 H111 . . 0.963 no
C11 H112 . . 1.007 no
C12 C13 . . 1.379(3) no
C12 C17 . . 1.381(4) no
C13 C14 . . 1.379(4) no
C13 H131 . . 0.948 no
C14 C15 . . 1.364(4) no
C14 H141 . . 0.941 no
C15 C16 . . 1.373(4) no
C15 H151 . . 0.956 no
C16 C17 . . 1.386(3) no
C16 H161 . . 0.945 no
C17 H171 . . 0.937 no
C18 N19 . . 1.443(3) no
C18 H181 . . 0.998 no
C18 H182 . . 0.968 no
N19 C20 . . 1.350(3) no
N19 H191 . . 0.879 no
C20 O21 . . 1.232(3) no
C20 C22 . . 1.497(3) no
C22 H223 . . 0.956 no
C22 H222 . . 0.947 no
C22 H221 . . 0.945 no

loop_
_geom_hbond_atom_site_label_D
_geom_hbond_atom_site_label_H
_geom_hbond_atom_site_label_A
_geom_hbond_site_symmetry_D
_geom_hbond_site_symmetry_H
_geom_hbond_site_symmetry_A
_geom_hbond_distance_DH
_geom_hbond_distance_HA
_geom_hbond_distance_DA
_geom_hbond_angle_DHA
_geom_hbond_publ_flag
O6 H61 O7 . . 3_555 0.80 1.95 2.737(4) 167 yes
O7 H71 O1 . . 3_645 0.80 2.08 2.821(4) 154 yes
N10 H101 O21 . . 3_555 0.84 2.29 3.023(4) 147 yes
N19 H191 O9 . . 3_655 0.88 2.04 2.861(4) 155 yes
C2 H22 O21 . . 3_655 0.98 2.45 3.322(4) 148 y
C4 H41 O1 . . 1_455 0.99 2.59 3.520(4) 156 y
C4 H41 O7 . . 3_555 0.99 2.49 3.257(4) 134 y

loop_
_cod_related_entry_id
_cod_related_entry_database
_cod_related_entry_code
1 ChemSpider 30656236
